data_1542856
loop_
_publ_author_name
'Mukherjee, Arijit'
'Dixit, Karuna'
'Sarma, Siddhartha P.'
'Desiraju, Gautam R.'

_publ_section_title
;
 Aniline--phenol recognition: from solution through supramolecular
 synthons to cocrystals
;
_journal_coeditor_code BI5032
_journal_issue 4
_journal_name_full IUCrJ
_journal_page_first 228
_journal_page_last 239
_journal_paper_doi 10.1107/S2052252514012081
_journal_volume 1
_journal_year 2014
_chemical_formula_moiety 'C6 H3 Cl3 O, C6 H5 Cl2 N'
_chemical_formula_sum 'C12 H8 Cl5 N O'
_chemical_formula_weight 359.44
_space_group_IT_number 2
_symmetry_cell_setting triclinic
_symmetry_space_group_name_Hall '-P 1'
_symmetry_space_group_name_H-M 'P -1'
_atom_sites_solution_hydrogens geom
_atom_sites_solution_primary direct
_atom_sites_solution_secondary difmap
_audit_creation_method SHELXL-97
_cell_angle_alpha 99.693(7)
_cell_angle_beta 99.616(7)
_cell_angle_gamma 101.387(7)
_cell_formula_units_Z 2
_cell_length_a 7.2060(8)
_cell_length_b 9.2558(10)
_cell_length_c 11.3203(12)
_cell_measurement_reflns_used 7284
_cell_measurement_temperature 150(2)
_cell_measurement_theta_max 27.5
_cell_measurement_theta_min 3.1
_cell_volume 713.76(14)
_computing_cell_refinement
;
CrystalClear-SM Expert 2.0 rc14 (Rigaku, 2009)
;
_computing_data_collection
;
CrystalClear-SM Expert 2.0 rc14 (Rigaku, 2009)
;
_computing_data_reduction
;
CrystalClear-SM Expert 2.0 rc14 (Rigaku, 2009)
;
_computing_structure_refinement 'SHELXL-97 (Sheldrick, 2008)'
_computing_structure_solution 'SHELXL-97 (Sheldrick, 2008)'
_diffrn_ambient_temperature 150(2)
_diffrn_detector CCD
_diffrn_detector_area_resol_mean 13.6612
_diffrn_measured_fraction_theta_full 0.997
_diffrn_measured_fraction_theta_max 0.997
_diffrn_measurement_device
;
XtaLABmini: Fixed Chi 2 circle
;
_diffrn_measurement_device_type
;
Rigaku Mercury375R (2x2 bin mode)
;
_diffrn_measurement_specimen_support Loop
_diffrn_radiation_monochromator 'Graphite Monochromator'
_diffrn_radiation_source 'fine-focus sealed tube'
_diffrn_radiation_type MoK\a
_diffrn_radiation_wavelength 0.71073
_diffrn_reflns_av_R_equivalents 0.0178
_diffrn_reflns_av_sigmaI/netI 0.0212
_diffrn_reflns_limit_h_max 9
_diffrn_reflns_limit_h_min -9
_diffrn_reflns_limit_k_max 11
_diffrn_reflns_limit_k_min -12
_diffrn_reflns_limit_l_max 14
_diffrn_reflns_limit_l_min -14
_diffrn_reflns_number 7624
_diffrn_reflns_theta_full 27.48
_diffrn_reflns_theta_max 27.48
_diffrn_reflns_theta_min 3.15
_exptl_absorpt_coefficient_mu 1.005
_exptl_absorpt_correction_T_max 1.000
_exptl_absorpt_correction_T_min 0.833
_exptl_absorpt_correction_type multi-scan
_exptl_absorpt_process_details 'Jacobson, R. (1998) Private communication'
_exptl_crystal_density_diffrn 1.672
_exptl_crystal_density_method 'not measured'
_exptl_crystal_F_000 360
_exptl_crystal_size_max 0.4
_exptl_crystal_size_mid 0.3
_exptl_crystal_size_min 0.2
_refine_diff_density_max 0.304
_refine_diff_density_min -0.324
_refine_diff_density_rms 0.051
_refine_ls_extinction_method none
_refine_ls_goodness_of_fit_ref 1.074
_refine_ls_hydrogen_treatment mixed
_refine_ls_matrix_type full
_refine_ls_number_parameters 184
_refine_ls_number_reflns 3265
_refine_ls_number_restraints 0
_refine_ls_restrained_S_all 1.074
_refine_ls_R_factor_all 0.0281
_refine_ls_R_factor_gt 0.0252
_refine_ls_shift/su_max 0.000
_refine_ls_shift/su_mean 0.000
_refine_ls_structure_factor_coef Fsqd
_refine_ls_weighting_details 'calc w=1/[\s^2^(Fo^2^)+(0.0309P)^2^+0.2835P] where P=(Fo^2^+2Fc^2^)/3'
_refine_ls_weighting_scheme calc
_refine_ls_wR_factor_gt 0.0649
_refine_ls_wR_factor_ref 0.0665
_reflns_number_gt 3023
_reflns_number_total 3265
_reflns_threshold_expression >2\s(I)
_cod_data_source_file bi5032.cif
_cod_data_source_block 22
_cod_original_cell_volume 713.76(13)
_cod_database_code 1542856

loop_
_symmetry_equiv_pos_as_xyz
'x, y, z'
'-x, -y, -z'

loop_
_atom_site_label
_atom_site_type_symbol
_atom_site_fract_x
_atom_site_fract_y
_atom_site_fract_z
_atom_site_U_iso_or_equiv
_atom_site_adp_type
_atom_site_occupancy
_atom_site_symmetry_multiplicity
_atom_site_calc_flag
_atom_site_refinement_flags
H1A H 1.059(3) 0.488(2) 0.3514(18) 0.032(5) Uiso 1 1 d .
H2A H 1.118(3) 0.370(2) 0.2993(17) 0.027(5) Uiso 1 1 d .
H1O H 0.036(3) -0.319(2) 0.542(2) 0.043(6) Uiso 1 1 d .
Cl1 Cl 0.46298(5) 0.32531(4) 0.50451(4) 0.02765(10) Uani 1 1 d .
Cl2 Cl 0.10518(6) -0.23495(4) 0.24189(3) 0.02723(10) Uani 1 1 d .
Cl3 Cl 0.31723(6) 0.09853(4) 0.25146(3) 0.02790(10) Uani 1 1 d .
O1 O 0.05066(15) -0.29800(11) 0.47493(10) 0.0221(2) Uani 1 1 d .
C3 C 0.27860(19) 0.04084(15) 0.38408(12) 0.0184(3) Uani 1 1 d .
C6 C 0.21323(19) -0.05145(15) 0.59749(13) 0.0197(3) Uani 1 1 d .
H6 H 0.1918 -0.0816 0.6693 0.024 Uiso 1 1 calc R
C4 C 0.34224(19) 0.14147(14) 0.49635(13) 0.0191(3) Uani 1 1 d .
C2 C 0.18280(19) -0.10706(15) 0.37928(12) 0.0175(3) Uani 1 1 d .
C1 C 0.14761(19) -0.15406(15) 0.48612(13) 0.0174(3) Uani 1 1 d .
C5 C 0.3102(2) 0.09525(16) 0.60257(13) 0.0211(3) Uani 1 1 d .
H5 H 0.3538 0.1627 0.6776 0.025 Uiso 1 1 calc R
Cl4 Cl 0.37051(6) 0.48964(5) 0.15315(4) 0.03222(10) Uani 1 1 d .
Cl5 Cl 0.30744(6) 0.20678(5) -0.06122(4) 0.03879(11) Uani 1 1 d .
N1 N 1.02843(19) 0.39459(15) 0.32117(12) 0.0232(3) Uani 1 1 d .
C7 C 0.8640(2) 0.35684(15) 0.22471(13) 0.0207(3) Uani 1 1 d .
C8 C 0.7180(2) 0.43430(15) 0.23094(13) 0.0216(3) Uani 1 1 d .
H8 H 0.7339 0.5162 0.2949 0.026 Uiso 1 1 calc R
C10 C 0.5228(2) 0.26698(17) 0.04680(13) 0.0257(3) Uani 1 1 d .
C11 C 0.6696(2) 0.19171(17) 0.03919(14) 0.0293(3) Uani 1 1 d .
H11 H 0.6538 0.1106 -0.0254 0.035 Uiso 1 1 calc R
C9 C 0.5493(2) 0.38996(16) 0.14236(13) 0.0224(3) Uani 1 1 d .
C12 C 0.8395(2) 0.23600(17) 0.12683(14) 0.0267(3) Uani 1 1 d .
H12 H 0.9378 0.1852 0.1206 0.032 Uiso 1 1 calc R

loop_
_atom_site_aniso_label
_atom_site_aniso_U_11
_atom_site_aniso_U_22
_atom_site_aniso_U_33
_atom_site_aniso_U_23
_atom_site_aniso_U_13
_atom_site_aniso_U_12
Cl1 0.02880(19) 0.01358(16) 0.0396(2) 0.00618(14) 0.00831(15) 0.00100(13)
Cl2 0.0378(2) 0.02049(17) 0.01959(17) 0.00169(13) 0.00313(14) 0.00234(14)
Cl3 0.0405(2) 0.02329(17) 0.02578(18) 0.01264(14) 0.01433(15) 0.00850(15)
O1 0.0258(5) 0.0158(5) 0.0240(5) 0.0065(4) 0.0071(4) -0.0003(4)
C3 0.0190(6) 0.0185(6) 0.0217(6) 0.0083(5) 0.0078(5) 0.0074(5)
C6 0.0213(7) 0.0197(6) 0.0198(6) 0.0063(5) 0.0065(5) 0.0052(5)
C4 0.0180(6) 0.0121(6) 0.0281(7) 0.0049(5) 0.0061(5) 0.0040(5)
C2 0.0177(6) 0.0160(6) 0.0188(6) 0.0032(5) 0.0036(5) 0.0047(5)
C1 0.0152(6) 0.0152(6) 0.0233(7) 0.0066(5) 0.0049(5) 0.0044(5)
C5 0.0216(7) 0.0189(6) 0.0216(7) 0.0012(5) 0.0036(5) 0.0048(5)
Cl4 0.0290(2) 0.0348(2) 0.0397(2) 0.01473(17) 0.01230(16) 0.01293(16)
Cl5 0.0366(2) 0.0446(2) 0.0269(2) 0.00646(17) -0.00341(16) -0.00049(18)
N1 0.0233(6) 0.0203(6) 0.0263(6) 0.0061(5) 0.0069(5) 0.0033(5)
C7 0.0251(7) 0.0181(6) 0.0205(6) 0.0080(5) 0.0090(5) 0.0016(5)
C8 0.0276(7) 0.0163(6) 0.0215(7) 0.0051(5) 0.0100(6) 0.0017(5)
C10 0.0297(8) 0.0265(7) 0.0190(7) 0.0076(6) 0.0040(6) 0.0004(6)
C11 0.0415(9) 0.0245(7) 0.0207(7) 0.0004(6) 0.0094(6) 0.0058(7)
C9 0.0255(7) 0.0220(7) 0.0241(7) 0.0112(5) 0.0108(6) 0.0053(6)
C12 0.0332(8) 0.0240(7) 0.0259(7) 0.0044(6) 0.0110(6) 0.0101(6)

loop_
_atom_type_symbol
_atom_type_description
_atom_type_scat_dispersion_real
_atom_type_scat_dispersion_imag
_atom_type_scat_source
C C 0.0033 0.0016 'International Tables Vol C Tables 4.2.6.8 and 6.1.1.4'
H H 0.0000 0.0000 'International Tables Vol C Tables 4.2.6.8 and 6.1.1.4'
N N 0.0061 0.0033 'International Tables Vol C Tables 4.2.6.8 and 6.1.1.4'
O O 0.0106 0.0060 'International Tables Vol C Tables 4.2.6.8 and 6.1.1.4'
Cl Cl 0.1484 0.1585 'International Tables Vol C Tables 4.2.6.8 and 6.1.1.4'

loop_
_geom_angle_atom_site_label_1
_geom_angle_atom_site_label_2
_geom_angle_atom_site_label_3
_geom_angle
C4 C3 C2 119.63(12)
C4 C3 Cl3 120.24(10)
C2 C3 Cl3 120.13(10)
C5 C6 C1 120.74(13)
C5 C4 C3 120.17(12)
C5 C4 Cl1 119.44(11)
C3 C4 Cl1 120.39(11)
C3 C2 C1 120.52(12)
C3 C2 Cl2 120.71(10)
C1 C2 Cl2 118.78(10)
O1 C1 C6 123.59(12)
O1 C1 C2 117.60(12)
C6 C1 C2 118.81(12)
C4 C5 C6 120.12(13)
C8 C7 C12 119.24(14)
C8 C7 N1 119.70(13)
C12 C7 N1 120.92(14)
C9 C8 C7 120.16(13)
C11 C10 C9 119.29(14)
C11 C10 Cl5 120.09(12)
C9 C10 Cl5 120.62(12)
C12 C11 C10 120.55(14)
C8 C9 C10 120.56(14)
C8 C9 Cl4 118.82(11)
C10 C9 Cl4 120.62(12)
C11 C12 C7 120.16(14)

loop_
_geom_bond_atom_site_label_1
_geom_bond_atom_site_label_2
_geom_bond_distance
Cl1 C4 1.7311(13)
Cl2 C2 1.7208(14)
Cl3 C3 1.7226(14)
O1 C1 1.3510(16)
C3 C4 1.390(2)
C3 C2 1.3938(18)
C6 C5 1.3860(19)
C6 C1 1.3911(19)
C4 C5 1.382(2)
C2 C1 1.3973(19)
Cl4 C9 1.7349(15)
Cl5 C10 1.7347(16)
N1 C7 1.4124(19)
C7 C8 1.390(2)
C7 C12 1.396(2)
C8 C9 1.382(2)
C10 C11 1.383(2)
C10 C9 1.390(2)
C11 C12 1.382(2)
